data_7105307
loop_
_publ_author_name
'Miyazaki, Satoshi'
'Koga, Yuji'
'Matsumoto, Taisuke'
'Matsubara, Kouki'

_publ_section_title
;
 A new aspect of nickel-catalyzed Grignard cross-coupling reactions:
 selective synthesis, structure, and catalytic behavior of a T-shape
 three-coordinate nickel(I) chloride bearing a bulky NHC ligand.
;
_journal_issue 11
_journal_name_full 'Chemical communications (Cambridge, England)'
_journal_page_first 1932
_journal_page_last 1934
_journal_paper_doi 10.1039/b924716e
_journal_volume 46
_journal_year 2010
_chemical_formula_sum 'C60 H86 Cl N4 Ni'
_chemical_formula_weight 957.49
_chemical_name_systematic
;
?
;
_space_group_IT_number 19
_symmetry_cell_setting orthorhombic
_symmetry_space_group_name_Hall 'P 2ac 2ab'
_symmetry_space_group_name_H-M 'P 21 21 21'
_atom_sites_solution_hydrogens geom
_atom_sites_solution_primary direct
_atom_sites_solution_secondary difmap
_audit_creation_method SHELXL-97
_cell_angle_alpha 90.00
_cell_angle_beta 90.00
_cell_angle_gamma 90.00
_cell_formula_units_Z 4
_cell_length_a 12.976(4)
_cell_length_b 20.197(7)
_cell_length_c 21.226(7)
_cell_measurement_reflns_used 14513
_cell_measurement_temperature 123(2)
_cell_measurement_theta_max 27.5
_cell_measurement_theta_min 3.0
_cell_volume 5563(3)
_computing_cell_refinement CrystalClear
_computing_data_collection CrystalClear
_computing_data_reduction CrystalStructure
_computing_molecular_graphics 'ORTEP III (Farrujia, 1998)'
_computing_publication_material 'SHELXL-97/2 (Sheldrick,1997)'
_computing_structure_refinement 'SHELXL-97 (Sheldrick, 1997)'
_computing_structure_solution SIR2002
_diffrn_ambient_temperature 123(2)
_diffrn_detector_area_resol_mean 7.31
_diffrn_measured_fraction_theta_full 0.994
_diffrn_measured_fraction_theta_max 0.994
_diffrn_measurement_device_type 'Rigaku Saturn'
_diffrn_measurement_method \w
_diffrn_radiation_monochromator graphite
_diffrn_radiation_source 'fine-focus sealed tube'
_diffrn_radiation_type MoK\a
_diffrn_radiation_wavelength 0.71070
_diffrn_reflns_av_R_equivalents 0.0900
_diffrn_reflns_av_sigmaI/netI 0.0861
_diffrn_reflns_limit_h_max 16
_diffrn_reflns_limit_h_min -15
_diffrn_reflns_limit_k_max 25
_diffrn_reflns_limit_k_min -26
_diffrn_reflns_limit_l_max 27
_diffrn_reflns_limit_l_min -27
_diffrn_reflns_number 45580
_diffrn_reflns_theta_full 27.48
_diffrn_reflns_theta_max 27.48
_diffrn_reflns_theta_min 3.05
_exptl_absorpt_coefficient_mu 0.436
_exptl_absorpt_correction_T_max 0.9828
_exptl_absorpt_correction_T_min 0.9374
_exptl_absorpt_correction_type multi-scan
_exptl_absorpt_process_details 'Jacobson, R. (1998) Private communication'
_exptl_crystal_colour Yellow
_exptl_crystal_density_diffrn 1.143
_exptl_crystal_density_method 'not measured'
_exptl_crystal_description Block
_exptl_crystal_F_000 2076
_exptl_crystal_size_max 0.15
_exptl_crystal_size_mid 0.12
_exptl_crystal_size_min 0.04
_refine_diff_density_max 1.075
_refine_diff_density_min -0.447
_refine_diff_density_rms 0.078
_refine_ls_abs_structure_details 'Flack H D (1983), Acta Cryst. A39, 876-881'
_refine_ls_abs_structure_Flack 0.009(15)
_refine_ls_extinction_method none
_refine_ls_goodness_of_fit_ref 1.094
_refine_ls_hydrogen_treatment mixed
_refine_ls_matrix_type full
_refine_ls_number_parameters 596
_refine_ls_number_reflns 12669
_refine_ls_number_restraints 0
_refine_ls_restrained_S_all 1.094
_refine_ls_R_factor_all 0.0878
_refine_ls_R_factor_gt 0.0691
_refine_ls_shift/su_max 0.001
_refine_ls_shift/su_mean 0.000
_refine_ls_structure_factor_coef Fsqd
_refine_ls_weighting_details 'calc w=1/[\s^2^(Fo^2^)+(0.0805P)^2^+2.5822P] where P=(Fo^2^+2Fc^2^)/3'
_refine_ls_weighting_scheme calc
_refine_ls_wR_factor_gt 0.1704
_refine_ls_wR_factor_ref 0.1820
_reflns_number_gt 10177
_reflns_number_total 12669
_reflns_threshold_expression >2sigma(I)
_cod_data_source_file b924716e.txt
_cod_data_source_block 2(hexane)
_cod_depositor_comments
;
The following automatic conversions were performed:
'_symmetry_cell_setting' value 'Orthorhombic' changed to 'orthorhombic'
according to '/home/saulius/struct/CIF-dictionaries/cif_core.dic'
dictionary named 'cif_core.dic' version 2.4.1 from 2010-06-29.

Automatic conversion script
Id: cif_fix_enum 1527 2010-12-29 10:47:43Z saulius 
;
_cod_original_sg_symbol_H-M P212121
_cod_database_code 7105307

loop_
_symmetry_equiv_pos_as_xyz
'x, y, z'
'x+1/2, -y+1/2, -z'
'-x, y+1/2, -z+1/2'
'-x+1/2, -y, z+1/2'

loop_
_atom_site_label
_atom_site_type_symbol
_atom_site_fract_x
_atom_site_fract_y
_atom_site_fract_z
_atom_site_U_iso_or_equiv
_atom_site_adp_type
_atom_site_occupancy
_atom_site_symmetry_multiplicity
_atom_site_calc_flag
_atom_site_refinement_flags
_atom_site_disorder_assembly
_atom_site_disorder_group
Ni1 Ni 0.75047(3) 0.005689(17) 0.28983(2) 0.01556(12) Uani 1 1 d . . .
Cl1 Cl 0.75453(8) 0.00631(4) 0.18167(4) 0.0264(2) Uani 1 1 d . . .
N1 N 0.6977(2) 0.14989(14) 0.27920(14) 0.0178(6) Uani 1 1 d . . .
N2 N 0.8505(2) 0.13623(14) 0.31453(14) 0.0164(6) Uani 1 1 d . . .
N3 N 0.8004(2) -0.14015(13) 0.28383(15) 0.0174(6) Uani 1 1 d . . .
N4 N 0.6476(2) -0.12244(14) 0.31620(15) 0.0186(6) Uani 1 1 d . . .
C1 C 0.7637(3) 0.10142(15) 0.29928(15) 0.0151(7) Uani 1 1 d . . .
C2 C 0.7447(3) 0.21191(15) 0.28048(17) 0.0228(7) Uani 1 1 d . . .
H1 H 0.7144 0.2528 0.2685 0.027 Uiso 1 1 calc R . .
C3 C 0.8403(3) 0.20293(17) 0.30164(18) 0.0230(8) Uani 1 1 d . . .
H2 H 0.8916 0.2360 0.3069 0.028 Uiso 1 1 calc R . .
C4 C 0.5912(3) 0.14358(16) 0.26144(18) 0.0179(7) Uani 1 1 d . . .
C5 C 0.5171(3) 0.13393(17) 0.30930(18) 0.0194(8) Uani 1 1 d . . .
C6 C 0.4145(3) 0.13269(19) 0.2914(2) 0.0257(8) Uani 1 1 d . . .
H3 H 0.3628 0.1263 0.3225 0.031 Uiso 1 1 calc R . .
C7 C 0.3856(3) 0.14067(19) 0.22880(19) 0.0241(8) Uani 1 1 d . . .
H4 H 0.3147 0.1393 0.2178 0.029 Uiso 1 1 calc R . .
C8 C 0.4588(3) 0.15066(19) 0.18219(19) 0.0231(9) Uani 1 1 d . . .
H5 H 0.4376 0.1563 0.1397 0.028 Uiso 1 1 calc R . .
C9 C 0.5648(3) 0.15258(17) 0.19751(18) 0.0205(8) Uani 1 1 d . . .
C10 C 0.5483(3) 0.12960(19) 0.37856(18) 0.0228(8) Uani 1 1 d . . .
H6 H 0.6091 0.0993 0.3814 0.027 Uiso 1 1 calc R . .
C11 C 0.4635(3) 0.1011(3) 0.4204(2) 0.0367(11) Uani 1 1 d . . .
H7 H 0.4196 0.1372 0.4358 0.044 Uiso 1 1 calc R . .
H8 H 0.4946 0.0780 0.4562 0.044 Uiso 1 1 calc R . .
H9 H 0.4217 0.0699 0.3959 0.044 Uiso 1 1 calc R . .
C12 C 0.5806(4) 0.1968(2) 0.4055(2) 0.0439(12) Uani 1 1 d . . .
H10 H 0.6550 0.2028 0.3999 0.053 Uiso 1 1 calc R . .
H11 H 0.5638 0.1985 0.4505 0.053 Uiso 1 1 calc R . .
H12 H 0.5438 0.2322 0.3834 0.053 Uiso 1 1 calc R . .
C13 C 0.6431(3) 0.16637(19) 0.14678(19) 0.0239(8) Uani 1 1 d . . .
H13 H 0.7129 0.1563 0.1642 0.029 Uiso 1 1 calc R . .
C14 C 0.6265(3) 0.1225(2) 0.0880(2) 0.0341(10) Uani 1 1 d . . .
H14 H 0.6655 0.0813 0.0927 0.041 Uiso 1 1 calc R . .
H15 H 0.6504 0.1462 0.0504 0.041 Uiso 1 1 calc R . .
H16 H 0.5530 0.1123 0.0836 0.041 Uiso 1 1 calc R . .
C15 C 0.6410(4) 0.2399(2) 0.1280(2) 0.0395(11) Uani 1 1 d . . .
H17 H 0.7109 0.2544 0.1172 0.047 Uiso 1 1 calc R . .
H18 H 0.6151 0.2664 0.1633 0.047 Uiso 1 1 calc R . .
H19 H 0.5958 0.2458 0.0914 0.047 Uiso 1 1 calc R . .
C16 C 0.9491(3) 0.11012(17) 0.33593(18) 0.0171(7) Uani 1 1 d . . .
C17 C 0.9689(3) 0.11166(18) 0.40043(19) 0.0208(8) Uani 1 1 d . . .
C18 C 1.0704(3) 0.0962(2) 0.41988(19) 0.0244(9) Uani 1 1 d . . .
H20 H 1.0879 0.0970 0.4633 0.029 Uiso 1 1 calc R . .
C19 C 1.1446(3) 0.0798(2) 0.3750(2) 0.0286(9) Uani 1 1 d . . .
H21 H 1.2129 0.0704 0.3883 0.034 Uiso 1 1 calc R . .
C20 C 1.1212(3) 0.07692(19) 0.3118(2) 0.0245(8) Uani 1 1 d . . .
H22 H 1.1725 0.0639 0.2824 0.029 Uiso 1 1 calc R . .
C21 C 1.0218(3) 0.09312(16) 0.29034(19) 0.0196(7) Uani 1 1 d . . .
C22 C 0.8886(3) 0.1302(2) 0.4498(2) 0.0317(10) Uani 1 1 d . . .
H23 H 0.8190 0.1264 0.4299 0.038 Uiso 1 1 calc R . .
C23 C 0.8911(4) 0.0838(3) 0.5073(3) 0.0564(15) Uani 1 1 d . . .
H24 H 0.8444 0.0464 0.5001 0.068 Uiso 1 1 calc R . .
H25 H 0.8691 0.1083 0.5448 0.068 Uiso 1 1 calc R . .
H26 H 0.9614 0.0673 0.5135 0.068 Uiso 1 1 calc R . .
C24 C 0.9023(5) 0.2005(3) 0.4715(3) 0.0709(19) Uani 1 1 d . . .
H27 H 0.9495 0.2016 0.5075 0.085 Uiso 1 1 calc R . .
H28 H 0.8354 0.2188 0.4840 0.085 Uiso 1 1 calc R . .
H29 H 0.9310 0.2271 0.4370 0.085 Uiso 1 1 calc R . .
C25 C 0.9974(3) 0.09420(18) 0.22048(18) 0.0219(8) Uani 1 1 d . . .
H30 H 0.9209 0.0975 0.2159 0.026 Uiso 1 1 calc R . .
C26 C 1.0320(4) 0.0312(2) 0.1874(2) 0.0329(10) Uani 1 1 d . . .
H31 H 1.1029 0.0366 0.1723 0.040 Uiso 1 1 calc R . .
H32 H 0.9864 0.0223 0.1516 0.040 Uiso 1 1 calc R . .
H33 H 1.0290 -0.0060 0.2170 0.040 Uiso 1 1 calc R . .
C27 C 1.0447(4) 0.1553(2) 0.1900(2) 0.0311(10) Uani 1 1 d . . .
H34 H 0.9950 0.1918 0.1912 0.037 Uiso 1 1 calc R . .
H35 H 1.0627 0.1454 0.1462 0.037 Uiso 1 1 calc R . .
H36 H 1.1070 0.1680 0.2132 0.037 Uiso 1 1 calc R . .
C28 C 0.7357(3) -0.08953(15) 0.29924(16) 0.0176(7) Uani 1 1 d . . .
C29 C 0.7541(3) -0.20140(16) 0.29082(19) 0.0288(8) Uani 1 1 d . . .
H37 H 0.7844 -0.2434 0.2827 0.035 Uiso 1 1 calc R . .
C30 C 0.6580(3) -0.18981(18) 0.3113(2) 0.0282(9) Uani 1 1 d . . .
H38 H 0.6070 -0.2221 0.3207 0.034 Uiso 1 1 calc R . .
C31 C 0.9075(3) -0.13567(16) 0.26604(18) 0.0173(7) Uani 1 1 d . . .
C32 C 0.9810(3) -0.12959(18) 0.3149(2) 0.0245(8) Uani 1 1 d . . .
C33 C 1.0842(3) -0.12809(19) 0.2974(2) 0.0285(9) Uani 1 1 d . . .
H39 H 1.1354 -0.1236 0.3291 0.034 Uiso 1 1 calc R . .
C34 C 1.1145(3) -0.13286(18) 0.2355(2) 0.0255(8) Uani 1 1 d . . .
H40 H 1.1856 -0.1307 0.2251 0.031 Uiso 1 1 calc R . .
C35 C 1.0421(3) -0.14075(19) 0.1884(2) 0.0234(8) Uani 1 1 d . . .
H41 H 1.0640 -0.1449 0.1458 0.028 Uiso 1 1 calc R . .
C36 C 0.9358(3) -0.14269(17) 0.20278(18) 0.0203(8) Uani 1 1 d . . .
C37 C 0.9495(3) -0.1296(2) 0.38371(19) 0.0280(9) Uani 1 1 d . . .
H42 H 0.8727 -0.1330 0.3856 0.034 Uiso 1 1 calc R . .
C38 C 0.9946(4) -0.1888(2) 0.4192(2) 0.0431(12) Uani 1 1 d . . .
H43 H 0.9468 -0.2263 0.4166 0.052 Uiso 1 1 calc R . .
H44 H 1.0051 -0.1769 0.4635 0.052 Uiso 1 1 calc R . .
H45 H 1.0608 -0.2012 0.4003 0.052 Uiso 1 1 calc R . .
C39 C 0.9806(5) -0.0648(2) 0.4153(2) 0.0552(15) Uani 1 1 d . . .
H46 H 1.0500 -0.0693 0.4331 0.066 Uiso 1 1 calc R . .
H47 H 0.9317 -0.0544 0.4490 0.066 Uiso 1 1 calc R . .
H48 H 0.9802 -0.0290 0.3841 0.066 Uiso 1 1 calc R . .
C40 C 0.8571(3) -0.1540(2) 0.1501(2) 0.0286(9) Uani 1 1 d . . .
H49 H 0.7888 -0.1374 0.1652 0.034 Uiso 1 1 calc R . .
C41 C 0.8464(4) -0.2290(2) 0.1366(2) 0.0427(12) Uani 1 1 d . . .
H50 H 0.8956 -0.2418 0.1037 0.051 Uiso 1 1 calc R . .
H51 H 0.7762 -0.2385 0.1223 0.051 Uiso 1 1 calc R . .
H52 H 0.8608 -0.2540 0.1751 0.051 Uiso 1 1 calc R . .
C42 C 0.8850(4) -0.1161(2) 0.0901(2) 0.0386(11) Uani 1 1 d . . .
H53 H 0.8534 -0.0720 0.0913 0.046 Uiso 1 1 calc R . .
H54 H 0.8593 -0.1403 0.0533 0.046 Uiso 1 1 calc R . .
H55 H 0.9600 -0.1116 0.0872 0.046 Uiso 1 1 calc R . .
C43 C 0.5495(3) -0.09464(17) 0.33451(18) 0.0193(8) Uani 1 1 d . . .
C44 C 0.4788(3) -0.08012(17) 0.28566(18) 0.0198(7) Uani 1 1 d . . .
C45 C 0.3800(3) -0.06154(19) 0.3045(2) 0.0255(8) Uani 1 1 d . . .
H56 H 0.3310 -0.0493 0.2734 0.031 Uiso 1 1 calc R . .
C46 C 0.3513(3) -0.0604(2) 0.3676(2) 0.0277(9) Uani 1 1 d . . .
H57 H 0.2822 -0.0502 0.3789 0.033 Uiso 1 1 calc R . .
C47 C 0.4231(3) -0.0740(2) 0.4138(2) 0.0286(9) Uani 1 1 d . . .
H58 H 0.4032 -0.0713 0.4568 0.034 Uiso 1 1 calc R . .
C48 C 0.5252(3) -0.09182(19) 0.39883(19) 0.0223(8) Uani 1 1 d . . .
C49 C 0.5091(3) -0.08553(18) 0.21710(19) 0.0232(8) Uani 1 1 d . . .
H59 H 0.5860 -0.0871 0.2149 0.028 Uiso 1 1 calc R . .
C50 C 0.4726(4) -0.0253(2) 0.1787(2) 0.0343(10) Uani 1 1 d . . .
H60 H 0.4035 -0.0339 0.1620 0.041 Uiso 1 1 calc R . .
H61 H 0.5205 -0.0175 0.1438 0.041 Uiso 1 1 calc R . .
H62 H 0.4707 0.0139 0.2060 0.041 Uiso 1 1 calc R . .
C51 C 0.4674(4) -0.1498(2) 0.1892(2) 0.0377(11) Uani 1 1 d . . .
H63 H 0.5187 -0.1850 0.1945 0.045 Uiso 1 1 calc R . .
H64 H 0.4531 -0.1435 0.1443 0.045 Uiso 1 1 calc R . .
H65 H 0.4037 -0.1622 0.2111 0.045 Uiso 1 1 calc R . .
C52 C 0.6041(3) -0.1039(2) 0.4500(2) 0.0281(9) Uani 1 1 d . . .
H66 H 0.6643 -0.1265 0.4299 0.034 Uiso 1 1 calc R . .
C53 C 0.5658(4) -0.1487(3) 0.5017(3) 0.068(2) Uani 1 1 d . . .
H67 H 0.5330 -0.1221 0.5347 0.081 Uiso 1 1 calc R . .
H68 H 0.6240 -0.1732 0.5197 0.081 Uiso 1 1 calc R . .
H69 H 0.5155 -0.1800 0.4844 0.081 Uiso 1 1 calc R . .
C54 C 0.6423(6) -0.0392(3) 0.4761(4) 0.111(3) Uani 1 1 d . . .
H70 H 0.7038 -0.0252 0.4529 0.134 Uiso 1 1 calc R . .
H71 H 0.6596 -0.0447 0.5208 0.134 Uiso 1 1 calc R . .
H72 H 0.5884 -0.0055 0.4718 0.134 Uiso 1 1 calc R . .
C55 C 1.2483(4) 0.1271(2) 0.5574(2) 0.0396(10) Uani 1 1 d . . .
H73 H 1.2933 0.1429 0.5235 0.047 Uiso 1 1 calc R . .
H74 H 1.2530 0.1573 0.5934 0.047 Uiso 1 1 calc R . .
H75 H 1.1770 0.1256 0.5424 0.047 Uiso 1 1 calc R . .
C56 C 1.2817(3) 0.0585(2) 0.5775(2) 0.0399(11) Uani 1 1 d . . .
H76 H 1.2677 0.0533 0.6230 0.048 Uiso 1 1 calc R . .
H77 H 1.3570 0.0545 0.5712 0.048 Uiso 1 1 calc R . .
C57 C 1.2287(3) 0.0029(2) 0.54216(18) 0.0328(10) Uani 1 1 d . . .
H78 H 1.1532 0.0086 0.5461 0.039 Uiso 1 1 calc R . .
H79 H 1.2463 0.0065 0.4969 0.039 Uiso 1 1 calc R . .
C58 C 1.2571(4) -0.0656(2) 0.56489(18) 0.0332(9) Uani 1 1 d . . .
H80 H 1.2363 -0.0700 0.6096 0.040 Uiso 1 1 calc R . .
H81 H 1.3330 -0.0705 0.5630 0.040 Uiso 1 1 calc R . .
C59 C 1.2082(3) -0.1214(2) 0.5275(2) 0.0348(10) Uani 1 1 d . . .
H82 H 1.2243 -0.1150 0.4823 0.042 Uiso 1 1 calc R . .
H83 H 1.1325 -0.1189 0.5324 0.042 Uiso 1 1 calc R . .
C60 C 1.2441(4) -0.1898(2) 0.5473(2) 0.0438(11) Uani 1 1 d . . .
H84 H 1.3048 -0.2024 0.5226 0.053 Uiso 1 1 calc R . .
H85 H 1.1887 -0.2219 0.5400 0.053 Uiso 1 1 calc R . .
H86 H 1.2620 -0.1894 0.5922 0.053 Uiso 1 1 calc R . .

loop_
_atom_site_aniso_label
_atom_site_aniso_U_11
_atom_site_aniso_U_22
_atom_site_aniso_U_33
_atom_site_aniso_U_23
_atom_site_aniso_U_13
_atom_site_aniso_U_12
Ni1 0.0134(2) 0.01199(18) 0.0213(2) 0.00126(14) 0.0002(2) -0.00012(19)
Cl1 0.0333(5) 0.0219(4) 0.0240(4) 0.0013(3) -0.0006(4) 0.0012(5)
N1 0.0154(15) 0.0138(13) 0.0242(17) 0.0034(11) 0.0000(13) 0.0004(11)
N2 0.0140(15) 0.0145(13) 0.0207(15) 0.0007(12) -0.0002(12) 0.0008(11)
N3 0.0144(15) 0.0115(13) 0.0263(17) 0.0011(12) 0.0058(13) 0.0016(11)
N4 0.0139(15) 0.0150(14) 0.0268(17) 0.0013(12) 0.0041(13) -0.0005(11)
C1 0.0145(18) 0.0142(13) 0.0167(16) -0.0011(11) 0.0024(14) 0.0014(13)
C2 0.0213(19) 0.0143(14) 0.033(2) 0.0011(12) -0.006(2) -0.0002(16)
C3 0.0198(19) 0.0159(16) 0.033(2) -0.0012(15) -0.0021(17) -0.0003(14)
C4 0.0170(19) 0.0145(15) 0.0222(18) -0.0002(14) -0.0049(15) 0.0012(13)
C5 0.0167(19) 0.0154(15) 0.026(2) 0.0000(14) 0.0034(16) 0.0022(13)
C6 0.021(2) 0.0250(18) 0.031(2) -0.0004(17) -0.0013(18) 0.0051(15)
C7 0.0127(18) 0.0283(19) 0.031(2) -0.0029(17) -0.0033(16) 0.0023(14)
C8 0.027(2) 0.0220(19) 0.0200(19) -0.0022(15) -0.0123(17) 0.0042(16)
C9 0.0173(19) 0.0189(16) 0.025(2) 0.0008(14) -0.0015(16) 0.0058(14)
C10 0.023(2) 0.025(2) 0.020(2) 0.0005(15) -0.0003(16) 0.0044(16)
C11 0.035(3) 0.050(3) 0.025(2) 0.004(2) 0.000(2) -0.003(2)
C12 0.066(3) 0.041(3) 0.025(2) -0.003(2) -0.006(2) -0.015(2)
C13 0.021(2) 0.026(2) 0.025(2) 0.0044(16) -0.0001(16) 0.0006(16)
C14 0.034(3) 0.046(3) 0.023(2) -0.0016(18) 0.0018(19) 0.010(2)
C15 0.045(3) 0.036(2) 0.037(3) 0.011(2) 0.010(2) 0.004(2)
C16 0.0121(18) 0.0130(16) 0.026(2) 0.0030(14) -0.0054(15) -0.0022(13)
C17 0.0173(19) 0.0188(17) 0.026(2) 0.0012(15) 0.0003(16) 0.0032(14)
C18 0.018(2) 0.034(2) 0.020(2) 0.0046(16) -0.0078(16) -0.0033(16)
C19 0.015(2) 0.030(2) 0.041(3) 0.0082(18) 0.0008(18) -0.0030(15)
C20 0.0140(19) 0.0278(19) 0.032(2) 0.0077(16) 0.0041(16) 0.0021(15)
C21 0.0166(18) 0.0153(15) 0.027(2) 0.0052(15) 0.0024(16) 0.0008(13)
C22 0.022(2) 0.039(2) 0.034(2) -0.0044(19) 0.0006(18) -0.0006(18)
C23 0.054(3) 0.069(4) 0.046(3) 0.008(3) 0.022(3) 0.011(3)
C24 0.094(5) 0.055(4) 0.064(4) -0.021(3) 0.036(4) 0.011(3)
C25 0.020(2) 0.0203(17) 0.025(2) -0.0010(14) 0.0037(15) -0.0037(14)
C26 0.040(3) 0.026(2) 0.033(2) -0.0021(18) 0.006(2) -0.0012(18)
C27 0.036(3) 0.028(2) 0.029(2) 0.0066(18) 0.000(2) -0.0080(18)
C28 0.0175(19) 0.0166(14) 0.0188(17) -0.0010(12) -0.0006(15) 0.0003(13)
C29 0.029(2) 0.0117(14) 0.046(2) 0.0030(14) 0.013(2) 0.0017(16)
C30 0.020(2) 0.0165(17) 0.048(3) 0.0069(17) 0.0115(19) -0.0038(15)
C31 0.0150(18) 0.0139(14) 0.0231(18) 0.0031(14) 0.0001(15) 0.0003(12)
C32 0.025(2) 0.0178(17) 0.031(2) -0.0017(16) -0.0006(17) 0.0041(15)
C33 0.0123(19) 0.0250(19) 0.048(3) -0.0019(19) -0.0051(18) 0.0033(14)
C34 0.0156(19) 0.0196(17) 0.041(2) -0.0003(17) 0.0072(18) 0.0026(14)
C35 0.024(2) 0.0198(18) 0.027(2) -0.0011(16) 0.0076(17) 0.0026(15)
C36 0.0195(19) 0.0161(16) 0.025(2) 0.0019(14) 0.0024(16) 0.0035(13)
C37 0.025(2) 0.036(2) 0.023(2) -0.0016(17) -0.0043(17) 0.0044(17)
C38 0.076(4) 0.021(2) 0.032(2) 0.0008(18) 0.005(2) 0.003(2)
C39 0.106(5) 0.027(2) 0.032(3) -0.002(2) 0.000(3) 0.003(3)
C40 0.028(2) 0.028(2) 0.030(2) -0.0104(17) 0.0024(18) 0.0041(17)
C41 0.049(3) 0.033(2) 0.046(3) -0.014(2) -0.009(2) -0.004(2)
C42 0.046(3) 0.046(3) 0.023(2) -0.0020(19) 0.001(2) 0.009(2)
C43 0.0156(19) 0.0162(16) 0.026(2) -0.0019(14) 0.0014(15) -0.0019(14)
C44 0.0156(18) 0.0206(16) 0.0232(19) -0.0032(15) 0.0014(16) -0.0028(13)
C45 0.019(2) 0.0239(18) 0.033(2) -0.0019(16) -0.0084(17) 0.0014(15)
C46 0.015(2) 0.035(2) 0.033(2) -0.0061(18) 0.0024(17) 0.0015(16)
C47 0.025(2) 0.031(2) 0.030(2) -0.0027(17) 0.0051(18) 0.0017(17)
C48 0.017(2) 0.0246(19) 0.025(2) 0.0033(16) 0.0066(16) -0.0001(15)
C49 0.020(2) 0.0245(18) 0.025(2) -0.0031(15) -0.0003(16) -0.0049(14)
C50 0.039(3) 0.037(2) 0.027(2) 0.0035(18) -0.0022(19) 0.001(2)
C51 0.051(3) 0.033(2) 0.029(2) -0.0054(19) 0.000(2) -0.014(2)
C52 0.024(2) 0.032(2) 0.029(2) 0.0035(17) 0.0020(18) 0.0043(17)
C53 0.039(3) 0.105(5) 0.059(4) 0.049(4) 0.004(3) 0.008(3)
C54 0.146(7) 0.037(3) 0.151(7) 0.003(4) -0.123(6) -0.012(4)
C55 0.036(2) 0.044(2) 0.038(2) 0.0010(18) -0.006(2) -0.009(3)
C56 0.032(3) 0.047(3) 0.041(3) 0.006(2) -0.009(2) 0.0007(19)
C57 0.031(3) 0.050(3) 0.0176(18) 0.0030(17) -0.0023(16) 0.0002(19)
C58 0.029(2) 0.050(2) 0.0196(19) 0.0029(16) 0.001(2) -0.001(2)
C59 0.028(2) 0.048(3) 0.028(2) 0.0023(19) 0.0014(18) -0.0096(19)
C60 0.039(3) 0.049(3) 0.043(3) 0.000(2) 0.003(3) -0.002(3)

loop_
_atom_type_symbol
_atom_type_description
_atom_type_scat_dispersion_real
_atom_type_scat_dispersion_imag
_atom_type_scat_source
C C 0.0033 0.0016 'International Tables Vol C Tables 4.2.6.8 and 6.1.1.4'
H H 0.0000 0.0000 'International Tables Vol C Tables 4.2.6.8 and 6.1.1.4'
N N 0.0061 0.0033 'International Tables Vol C Tables 4.2.6.8 and 6.1.1.4'
Ni Ni 0.3393 1.1124 'International Tables Vol C Tables 4.2.6.8 and 6.1.1.4'
Cl Cl 0.1484 0.1585 'International Tables Vol C Tables 4.2.6.8 and 6.1.1.4'

loop_
_geom_angle_atom_site_label_1
_geom_angle_atom_site_label_2
_geom_angle_atom_site_label_3
_geom_angle
_geom_angle_site_symmetry_1
_geom_angle_site_symmetry_3
_geom_angle_publ_flag
C28 Ni1 C1 168.18(15) . . ?
C28 Ni1 Cl1 96.34(10) . . ?
C1 Ni1 Cl1 95.47(10) . . ?
C1 N1 C2 111.3(3) . . ?
C1 N1 C4 128.3(3) . . ?
C2 N1 C4 120.4(3) . . ?
C1 N2 C3 112.1(3) . . ?
C1 N2 C16 127.7(3) . . ?
C3 N2 C16 120.0(3) . . ?
C28 N3 C29 112.2(3) . . ?
C28 N3 C31 127.5(3) . . ?
C29 N3 C31 120.2(3) . . ?
C28 N4 C30 112.3(3) . . ?
C28 N4 C43 128.1(3) . . ?
C30 N4 C43 119.5(3) . . ?
N2 C1 N1 102.8(3) . . ?
N2 C1 Ni1 127.4(2) . . ?
N1 C1 Ni1 128.4(3) . . ?
C3 C2 N1 107.0(3) . . ?
C2 C3 N2 106.8(3) . . ?
C9 C4 C5 123.0(3) . . ?
C9 C4 N1 118.3(3) . . ?
C5 C4 N1 118.5(3) . . ?
C6 C5 C4 117.3(4) . . ?
C6 C5 C10 121.2(4) . . ?
C4 C5 C10 121.4(3) . . ?
C5 C6 C7 121.3(4) . . ?
C8 C7 C6 121.0(4) . . ?
C7 C8 C9 120.4(4) . . ?
C4 C9 C8 117.0(4) . . ?
C4 C9 C13 123.2(3) . . ?
C8 C9 C13 119.8(3) . . ?
C11 C10 C5 113.0(3) . . ?
C11 C10 C12 108.3(4) . . ?
C5 C10 C12 112.4(3) . . ?
C9 C13 C15 110.7(3) . . ?
C9 C13 C14 112.2(3) . . ?
C15 C13 C14 109.9(4) . . ?
C17 C16 C21 124.2(3) . . ?
C17 C16 N2 117.4(3) . . ?
C21 C16 N2 117.9(3) . . ?
C16 C17 C18 117.0(4) . . ?
C16 C17 C22 123.7(3) . . ?
C18 C17 C22 119.3(4) . . ?
C19 C18 C17 119.7(4) . . ?
C20 C19 C18 121.6(4) . . ?
C19 C20 C21 120.5(4) . . ?
C16 C21 C20 117.0(4) . . ?
C16 C21 C25 122.2(3) . . ?
C20 C21 C25 120.8(3) . . ?
C24 C22 C17 111.1(4) . . ?
C24 C22 C23 109.3(4) . . ?
C17 C22 C23 112.4(4) . . ?
C21 C25 C26 112.2(3) . . ?
C21 C25 C27 110.0(3) . . ?
C26 C25 C27 111.3(3) . . ?
N3 C28 N4 102.3(3) . . ?
N3 C28 Ni1 131.0(3) . . ?
N4 C28 Ni1 126.1(2) . . ?
C30 C29 N3 106.4(3) . . ?
C29 C30 N4 106.8(3) . . ?
C36 C31 C32 122.4(3) . . ?
C36 C31 N3 119.9(3) . . ?
C32 C31 N3 117.6(3) . . ?
C33 C32 C31 117.1(4) . . ?
C33 C32 C37 121.1(4) . . ?
C31 C32 C37 121.6(3) . . ?
C34 C33 C32 121.9(4) . . ?
C33 C34 C35 120.4(4) . . ?
C34 C35 C36 120.6(4) . . ?
C31 C36 C35 117.5(4) . . ?
C31 C36 C40 122.7(3) . . ?
C35 C36 C40 119.8(4) . . ?
C32 C37 C39 110.6(4) . . ?
C32 C37 C38 111.8(4) . . ?
C39 C37 C38 110.7(4) . . ?
C42 C40 C36 112.1(4) . . ?
C42 C40 C41 110.9(4) . . ?
C36 C40 C41 109.9(4) . . ?
C48 C43 C44 124.1(3) . . ?
C48 C43 N4 118.4(3) . . ?
C44 C43 N4 117.0(3) . . ?
C45 C44 C43 116.1(4) . . ?
C45 C44 C49 122.3(3) . . ?
C43 C44 C49 121.5(3) . . ?
C46 C45 C44 121.9(4) . . ?
C47 C46 C45 120.0(4) . . ?
C46 C47 C48 121.7(4) . . ?
C43 C48 C47 116.1(4) . . ?
C43 C48 C52 122.8(3) . . ?
C47 C48 C52 121.0(4) . . ?
C44 C49 C51 110.0(3) . . ?
C44 C49 C50 111.9(3) . . ?
C51 C49 C50 111.0(4) . . ?
C54 C52 C53 111.2(5) . . ?
C54 C52 C48 110.3(4) . . ?
C53 C52 C48 113.4(4) . . ?
C55 C56 C57 114.2(4) . . ?
C58 C57 C56 114.2(3) . . ?
C57 C58 C59 114.3(4) . . ?
C58 C59 C60 113.8(4) . . ?

loop_
_geom_bond_atom_site_label_1
_geom_bond_atom_site_label_2
_geom_bond_distance
_geom_bond_site_symmetry_2
_geom_bond_publ_flag
Ni1 C28 1.943(3) . ?
Ni1 C1 1.952(3) . ?
Ni1 Cl1 2.2966(12) . ?
N1 C1 1.369(4) . ?
N1 C2 1.394(4) . ?
N1 C4 1.439(5) . ?
N2 C1 1.367(4) . ?
N2 C3 1.381(4) . ?
N2 C16 1.456(4) . ?
N3 C28 1.363(4) . ?
N3 C29 1.383(4) . ?
N3 C31 1.443(4) . ?
N4 C28 1.370(4) . ?
N4 C30 1.371(5) . ?
N4 C43 1.445(5) . ?
C2 C3 1.331(5) . ?
C4 C9 1.411(5) . ?
C4 C5 1.412(5) . ?
C5 C6 1.385(5) . ?
C5 C10 1.527(5) . ?
C6 C7 1.390(6) . ?
C7 C8 1.386(6) . ?
C8 C9 1.414(5) . ?
C9 C13 1.506(5) . ?
C10 C11 1.526(6) . ?
C10 C12 1.532(6) . ?
C13 C15 1.539(6) . ?
C13 C14 1.545(6) . ?
C16 C17 1.393(5) . ?
C16 C21 1.395(5) . ?
C17 C18 1.415(5) . ?
C17 C22 1.525(6) . ?
C18 C19 1.395(6) . ?
C19 C20 1.376(6) . ?
C20 C21 1.406(5) . ?
C21 C25 1.517(5) . ?
C22 C24 1.504(7) . ?
C22 C23 1.538(7) . ?
C25 C26 1.521(5) . ?
C25 C27 1.522(5) . ?
C29 C30 1.342(5) . ?
C31 C36 1.400(5) . ?
C31 C32 1.414(5) . ?
C32 C33 1.391(5) . ?
C32 C37 1.517(6) . ?
C33 C34 1.374(6) . ?
C34 C35 1.382(6) . ?
C35 C36 1.413(5) . ?
C36 C40 1.532(6) . ?
C37 C39 1.524(6) . ?
C37 C38 1.531(6) . ?
C40 C42 1.530(6) . ?
C40 C41 1.548(6) . ?
C43 C48 1.402(5) . ?
C43 C44 1.415(5) . ?
C44 C45 1.394(5) . ?
C44 C49 1.511(5) . ?
C45 C46 1.390(6) . ?
C46 C47 1.381(6) . ?
C47 C48 1.409(5) . ?
C48 C52 1.512(6) . ?
C49 C51 1.526(5) . ?
C49 C50 1.539(6) . ?
C52 C54 1.504(7) . ?
C52 C53 1.507(6) . ?
C55 C56 1.513(6) . ?
C56 C57 1.515(6) . ?
C57 C58 1.512(6) . ?
C58 C59 1.516(6) . ?
C59 C60 1.518(6) . ?

loop_
_geom_torsion_atom_site_label_1
_geom_torsion_atom_site_label_2
_geom_torsion_atom_site_label_3
_geom_torsion_atom_site_label_4
_geom_torsion
_geom_torsion_site_symmetry_1
_geom_torsion_site_symmetry_2
_geom_torsion_site_symmetry_3
_geom_torsion_site_symmetry_4
_geom_torsion_publ_flag
C3 N2 C1 N1 -2.7(4) . . . . ?
C16 N2 C1 N1 -176.7(3) . . . . ?
C3 N2 C1 Ni1 164.4(3) . . . . ?
C16 N2 C1 Ni1 -9.5(5) . . . . ?
C2 N1 C1 N2 1.8(4) . . . . ?
C4 N1 C1 N2 -174.9(3) . . . . ?
C2 N1 C1 Ni1 -165.2(3) . . . . ?
C4 N1 C1 Ni1 18.1(5) . . . . ?
C28 Ni1 C1 N2 80.3(8) . . . . ?
Cl1 Ni1 C1 N2 -101.5(3) . . . . ?
C28 Ni1 C1 N1 -115.7(7) . . . . ?
Cl1 Ni1 C1 N1 62.5(3) . . . . ?
C1 N1 C2 C3 -0.3(4) . . . . ?
C4 N1 C2 C3 176.7(3) . . . . ?
N1 C2 C3 N2 -1.4(4) . . . . ?
C1 N2 C3 C2 2.7(4) . . . . ?
C16 N2 C3 C2 177.2(3) . . . . ?
C1 N1 C4 C9 -111.2(4) . . . . ?
C2 N1 C4 C9 72.3(4) . . . . ?
C1 N1 C4 C5 73.8(5) . . . . ?
C2 N1 C4 C5 -102.7(4) . . . . ?
C9 C4 C5 C6 0.8(5) . . . . ?
N1 C4 C5 C6 175.5(3) . . . . ?
C9 C4 C5 C10 -175.3(3) . . . . ?
N1 C4 C5 C10 -0.5(5) . . . . ?
C4 C5 C6 C7 0.0(5) . . . . ?
C10 C5 C6 C7 176.0(3) . . . . ?
C5 C6 C7 C8 -0.5(6) . . . . ?
C6 C7 C8 C9 0.3(6) . . . . ?
C5 C4 C9 C8 -0.9(5) . . . . ?
N1 C4 C9 C8 -175.7(3) . . . . ?
C5 C4 C9 C13 176.7(3) . . . . ?
N1 C4 C9 C13 1.9(5) . . . . ?
C7 C8 C9 C4 0.3(5) . . . . ?
C7 C8 C9 C13 -177.4(3) . . . . ?
C6 C5 C10 C11 19.5(5) . . . . ?
C4 C5 C10 C11 -164.6(3) . . . . ?
C6 C5 C10 C12 -103.5(4) . . . . ?
C4 C5 C10 C12 72.4(5) . . . . ?
C4 C9 C13 C15 -103.7(4) . . . . ?
C8 C9 C13 C15 73.9(5) . . . . ?
C4 C9 C13 C14 133.1(4) . . . . ?
C8 C9 C13 C14 -49.3(5) . . . . ?
C1 N2 C16 C17 -99.4(4) . . . . ?
C3 N2 C16 C17 87.1(4) . . . . ?
C1 N2 C16 C21 88.5(4) . . . . ?
C3 N2 C16 C21 -85.1(4) . . . . ?
C21 C16 C17 C18 1.4(5) . . . . ?
N2 C16 C17 C18 -170.2(3) . . . . ?
C21 C16 C17 C22 -179.8(4) . . . . ?
N2 C16 C17 C22 8.6(5) . . . . ?
C16 C17 C18 C19 -0.6(6) . . . . ?
C22 C17 C18 C19 -179.4(4) . . . . ?
C17 C18 C19 C20 -1.3(6) . . . . ?
C18 C19 C20 C21 2.5(6) . . . . ?
C17 C16 C21 C20 -0.3(5) . . . . ?
N2 C16 C21 C20 171.3(3) . . . . ?
C17 C16 C21 C25 -178.1(3) . . . . ?
N2 C16 C21 C25 -6.5(5) . . . . ?
C19 C20 C21 C16 -1.7(5) . . . . ?
C19 C20 C21 C25 176.2(3) . . . . ?
C16 C17 C22 C24 -100.7(5) . . . . ?
C18 C17 C22 C24 78.1(5) . . . . ?
C16 C17 C22 C23 136.5(4) . . . . ?
C18 C17 C22 C23 -44.7(5) . . . . ?
C16 C21 C25 C26 -132.0(4) . . . . ?
C20 C21 C25 C26 50.2(5) . . . . ?
C16 C21 C25 C27 103.5(4) . . . . ?
C20 C21 C25 C27 -74.3(4) . . . . ?
C29 N3 C28 N4 0.2(4) . . . . ?
C31 N3 C28 N4 -175.7(3) . . . . ?
C29 N3 C28 Ni1 -171.9(3) . . . . ?
C31 N3 C28 Ni1 12.2(6) . . . . ?
C30 N4 C28 N3 0.0(4) . . . . ?
C43 N4 C28 N3 -176.8(3) . . . . ?
C30 N4 C28 Ni1 172.5(3) . . . . ?
C43 N4 C28 Ni1 -4.3(5) . . . . ?
C1 Ni1 C28 N3 -117.2(7) . . . . ?
Cl1 Ni1 C28 N3 64.5(3) . . . . ?
C1 Ni1 C28 N4 72.4(8) . . . . ?
Cl1 Ni1 C28 N4 -105.8(3) . . . . ?
C28 N3 C29 C30 -0.2(5) . . . . ?
C31 N3 C29 C30 176.0(3) . . . . ?
N3 C29 C30 N4 0.2(5) . . . . ?
C28 N4 C30 C29 -0.1(5) . . . . ?
C43 N4 C30 C29 177.0(3) . . . . ?
C28 N3 C31 C36 -103.9(4) . . . . ?
C29 N3 C31 C36 80.5(4) . . . . ?
C28 N3 C31 C32 81.2(5) . . . . ?
C29 N3 C31 C32 -94.4(4) . . . . ?
C36 C31 C32 C33 2.6(5) . . . . ?
N3 C31 C32 C33 177.4(3) . . . . ?
C36 C31 C32 C37 -173.2(3) . . . . ?
N3 C31 C32 C37 1.6(5) . . . . ?
C31 C32 C33 C34 -0.6(6) . . . . ?
C37 C32 C33 C34 175.3(4) . . . . ?
C32 C33 C34 C35 -1.3(6) . . . . ?
C33 C34 C35 C36 1.3(6) . . . . ?
C32 C31 C36 C35 -2.6(5) . . . . ?
N3 C31 C36 C35 -177.3(3) . . . . ?
C32 C31 C36 C40 175.8(3) . . . . ?
N3 C31 C36 C40 1.1(5) . . . . ?
C34 C35 C36 C31 0.6(5) . . . . ?
C34 C35 C36 C40 -177.8(3) . . . . ?
C33 C32 C37 C39 65.0(5) . . . . ?
C31 C32 C37 C39 -119.4(4) . . . . ?
C33 C32 C37 C38 -58.8(5) . . . . ?
C31 C32 C37 C38 116.8(4) . . . . ?
C31 C36 C40 C42 141.2(4) . . . . ?
C35 C36 C40 C42 -40.5(5) . . . . ?
C31 C36 C40 C41 -95.1(4) . . . . ?
C35 C36 C40 C41 83.3(5) . . . . ?
C28 N4 C43 C48 -100.8(5) . . . . ?
C30 N4 C43 C48 82.6(5) . . . . ?
C28 N4 C43 C44 87.3(5) . . . . ?
C30 N4 C43 C44 -89.3(4) . . . . ?
C48 C43 C44 C45 0.5(5) . . . . ?
N4 C43 C44 C45 171.9(3) . . . . ?
C48 C43 C44 C49 -178.7(3) . . . . ?
N4 C43 C44 C49 -7.2(5) . . . . ?
C43 C44 C45 C46 -2.9(5) . . . . ?
C49 C44 C45 C46 176.2(3) . . . . ?
C44 C45 C46 C47 4.0(6) . . . . ?
C45 C46 C47 C48 -2.5(6) . . . . ?
C44 C43 C48 C47 0.8(6) . . . . ?
N4 C43 C48 C47 -170.5(3) . . . . ?
C44 C43 C48 C52 -176.5(3) . . . . ?
N4 C43 C48 C52 12.2(5) . . . . ?
C46 C47 C48 C43 0.2(6) . . . . ?
C46 C47 C48 C52 177.6(4) . . . . ?
C45 C44 C49 C51 -77.7(5) . . . . ?
C43 C44 C49 C51 101.4(4) . . . . ?
C45 C44 C49 C50 46.2(5) . . . . ?
C43 C44 C49 C50 -134.7(4) . . . . ?
C43 C48 C52 C54 99.7(6) . . . . ?
C47 C48 C52 C54 -77.5(6) . . . . ?
C43 C48 C52 C53 -134.8(5) . . . . ?
C47 C48 C52 C53 48.1(6) . . . . ?
C55 C56 C57 C58 -176.4(4) . . . . ?
C56 C57 C58 C59 -177.1(4) . . . . ?
C57 C58 C59 C60 175.3(4) . . . . ?
